data_2010629
loop_
_publ_author_name
'Cho, Nam Sook'
'Hong, Soon Il'
'Kim, Jin-Gyu'
'Suh, Il-Hwan'

_publ_section_title
4,17,25,26-Tetraaza-6,9,12,15-tetraoxa-2,19,21,24-tetrathiatricyclo[18.4.1^1,4^.1^17,20^]hexacosa-1(25),20(26)-diene-3,5,16,18-tetraone
_journal_issue 2
_journal_name_full 'Acta Crystallographica Section C'
_journal_page_first 229
_journal_page_last 230
_journal_paper_doi 10.1107/S0108270199014353
_journal_volume 56
_journal_year 2000
_chemical_formula_iupac 'C14 H16 N4 O8 S4'
_chemical_formula_moiety 'C14 H16 N4 O8 S4'
_chemical_formula_sum 'C14 H16 N4 O8 S4'
_chemical_formula_weight 496.55
_chemical_name_systematic
;
 ?
;
_space_group_IT_number 15
_symmetry_cell_setting monoclinic
_symmetry_space_group_name_Hall '-C 2yc'
_symmetry_space_group_name_H-M 'C 1 2/c 1'
_audit_creation_method SHELXL-97
_cell_angle_alpha 90.00
_cell_angle_beta 97.888(13)
_cell_angle_gamma 90.00
_cell_formula_units_Z 4
_cell_length_a 15.151(3)
_cell_length_b 12.739(3)
_cell_length_c 10.5509(13)
_cell_measurement_reflns_used 25
_cell_measurement_temperature 291
_cell_measurement_theta_max 14.06
_cell_measurement_theta_min 9.902
_cell_volume 2017.1(7)
_computing_cell_refinement 'CAD-4 EXPRESS'
_computing_data_collection 'CAD-4 EXPRESS (Enraf Nonius, 1994)'
_computing_data_reduction 'CAD-4 EXPRESS'
_computing_molecular_graphics 'Ortep3 for Windows (Farrugia, 1998)'
_computing_publication_material 'WinGX publication routines (Farrugia, 1998)'
_computing_structure_refinement 'SHELXL97 (Sheldrick, 1998)'
_computing_structure_solution 'SHELXS97 (Sheldrick, 1990)'
_diffrn_ambient_temperature 291
_diffrn_measured_fraction_theta_full 1.000
_diffrn_measured_fraction_theta_max 1.000
_diffrn_measurement_device_type 'Enraf-Nonius CAD-4'
_diffrn_measurement_method 'non-profiled omega/2theta scans'
_diffrn_radiation_monochromator graphite
_diffrn_radiation_source 'fine-focus sealed tube'
_diffrn_radiation_type MoK\a
_diffrn_radiation_wavelength .71069
_diffrn_reflns_av_R_equivalents .0536
_diffrn_reflns_av_sigmaI/netI .0740
_diffrn_reflns_limit_h_max 17
_diffrn_reflns_limit_h_min -17
_diffrn_reflns_limit_k_max 15
_diffrn_reflns_limit_k_min -15
_diffrn_reflns_limit_l_max 12
_diffrn_reflns_limit_l_min 0
_diffrn_reflns_number 3616
_diffrn_reflns_theta_full 24.95
_diffrn_reflns_theta_max 24.95
_diffrn_reflns_theta_min 2.10
_diffrn_standards_decay_% 2
_diffrn_standards_interval_count 624
_diffrn_standards_interval_time 169
_diffrn_standards_number 3
_exptl_absorpt_coefficient_mu .523
_exptl_absorpt_correction_T_max .9421
_exptl_absorpt_correction_T_min .9035
_exptl_absorpt_correction_type empirical
_exptl_absorpt_process_details '(Harms & Wocadlo, 1995)'
_exptl_crystal_colour colourless
_exptl_crystal_density_diffrn 1.635
_exptl_crystal_density_method 'not measured'
_exptl_crystal_description block
_exptl_crystal_F_000 1024
_exptl_crystal_size_max .20
_exptl_crystal_size_mid .17
_exptl_crystal_size_min .12
_refine_diff_density_max .240
_refine_diff_density_min -.202
_refine_ls_extinction_method none
_refine_ls_goodness_of_fit_ref 1.018
_refine_ls_hydrogen_treatment mixed
_refine_ls_matrix_type full
_refine_ls_number_parameters 136
_refine_ls_number_reflns 1772
_refine_ls_number_restraints 0
_refine_ls_restrained_S_all 1.018
_refine_ls_R_factor_all .0984
_refine_ls_R_factor_gt .0442
_refine_ls_shift/su_max .000
_refine_ls_shift/su_mean .000
_refine_ls_structure_factor_coef Fsqd
_refine_ls_weighting_details 'w=1/[\s^2^(Fo^2^)+(0.0299P)^2^] where P=(Fo^2^+2Fc^2^)/3'
_refine_ls_weighting_scheme calc
_refine_ls_wR_factor_ref .0915
_reflns_number_gt 1059
_reflns_number_total 1772
_reflns_threshold_expression I>2sigma(I)
_cod_data_source_file ja1010.cif
_cod_data_source_block I
_cod_depositor_comments
;
The following automatic conversions were performed:
'_symmetry_cell_setting' value 'Monoclinic' changed to 'monoclinic'
according to '/home/saulius/struct/CIF-dictionaries/cif_core.dic'
dictionary named 'cif_core.dic' version 2.4.1 from 2010-06-29.

Automatic conversion script
Id: cif_fix_enum 1527 2010-12-29 10:47:43Z saulius 

The following automatic conversions were performed:

'_symmetry_cell_setting' value 'Monoclinic' changed to 'monoclinic'
according to /home/saulius/struct/CIF-dictionaries/cif_core.dic
dictionary named 'cif_core.dic' version 2.4.1 from 2010-06-29.

Automatic conversion script
Id: cif_fix_values 1715 2011-07-08 13:25:40Z adriana 
;
_cod_original_sg_symbol_H-M 'C 2/c'
_cod_database_code 2010629

loop_
_symmetry_equiv_pos_as_xyz
'x, y, z'
'-x, y, -z+1/2'
'x+1/2, y+1/2, z'
'-x+1/2, y+1/2, -z+1/2'
'-x, -y, -z'
'x, -y, z-1/2'
'-x+1/2, -y+1/2, -z'
'x+1/2, -y+1/2, z-1/2'

loop_
_atom_site_label
_atom_site_fract_x
_atom_site_fract_y
_atom_site_fract_z
_atom_site_U_iso_or_equiv
_atom_site_adp_type
_atom_site_calc_flag
_atom_site_refinement_flags
_atom_site_occupancy
_atom_site_disorder_assembly
_atom_site_disorder_group
_atom_site_type_symbol
S1 .51955(6) .12805(8) .57815(9) .0524(3) Uani d . 1 . . S
S2 .38530(6) .12037(8) .34000(10) .0529(3) Uani d . 1 . . S
O1 .40995(16) .6166(2) .6754(2) .0572(8) Uani d . 1 . . O
O2 .21839(16) .4178(2) .3351(3) .0577(8) Uani d . 1 . . O
O3 .31823(17) .4490(2) .5076(2) .0604(8) Uani d . 1 . . O
O4 .24763(17) .2271(2) .2195(2) .0576(8) Uani d . 1 . . O
N1 .39481(18) .2723(2) .5040(3) .0392(7) Uani d . 1 . . N
N2 .32378(17) .2952(2) .4087(3) .0375(7) Uani d . 1 . . N
C1 .5349(2) .2234(3) .7051(3) .0416(9) Uani d . 1 . . C
HC1A .5927 .2115 .7553 .050 Uiso calc R 1 . . H
HC1B .5363 .2927 .6672 .050 Uiso calc R 1 . . H
C2 .4306(2) .1844(3) .4797(3) .0390(9) Uani d . 1 . . C
C3 .3050(2) .2230(3) .3089(3) .0425(9) Uani d . 1 . . C
C4 .2802(2) .3933(3) .4111(3) .0386(9) Uani d . 1 . . C
C5 .2846(3) .5552(3) .5240(4) .0576(12) Uani d . 1 . . C
HC5A .2494 .5565 .5942 .069 Uiso calc R 1 . . H
HC5B .2469 .5773 .4468 .069 Uiso calc R 1 . . H
C6 .3618(3) .6269(3) .5513(4) .0566(11) Uani d . 1 . . C
HC6A .4021 .6142 .4891 .068 Uiso calc R 1 . . H
HC6B .3408 .6986 .5401 .068 Uiso calc R 1 . . H
C7 .4731(2) .5348(3) .6846(4) .0712(14) Uani d . 1 . . C
HC7A .5123 .5441 .6201 .085 Uiso calc R 1 . . H
HC7B .4428 .4680 .6693 .085 Uiso calc R 1 . . H

loop_
_atom_site_aniso_label
_atom_site_aniso_U_11
_atom_site_aniso_U_22
_atom_site_aniso_U_33
_atom_site_aniso_U_12
_atom_site_aniso_U_13
_atom_site_aniso_U_23
S1 .0551(6) .0481(6) .0490(6) .0168(5) -.0103(5) -.0080(5)
S2 .0571(6) .0518(6) .0450(6) .0069(5) -.0095(5) -.0132(5)
O1 .0581(17) .0623(18) .0487(17) .0159(15) -.0017(13) -.0079(15)
O2 .0470(15) .0624(18) .0571(17) .0122(14) -.0161(14) -.0027(15)
O3 .0771(19) .0434(16) .0512(17) .0204(14) -.0246(15) -.0107(15)
O4 .0494(15) .073(2) .0438(16) .0020(14) -.0159(13) -.0128(15)
N1 .0410(17) .0422(19) .0308(16) .0049(15) -.0082(14) .0006(14)
N2 .0396(17) .0386(18) .0313(17) .0022(13) -.0057(14) -.0009(14)
C1 .038(2) .046(2) .037(2) -.0015(16) -.0079(16) -.0027(18)
C2 .041(2) .042(2) .032(2) .0019(18) -.0004(17) .0007(18)
C3 .043(2) .047(2) .037(2) -.0035(18) .0051(19) -.0012(19)
C4 .039(2) .044(2) .032(2) .0010(18) .0026(18) .0034(19)
C5 .068(3) .049(3) .050(3) .019(2) -.011(2) -.003(2)
C6 .079(3) .044(2) .046(2) .014(2) .007(2) .006(2)
C7 .058(3) .065(3) .083(4) .007(2) -.020(2) -.011(3)

loop_
_atom_type_symbol
_atom_type_description
_atom_type_scat_dispersion_real
_atom_type_scat_dispersion_imag
_atom_type_scat_source
C C .0033 .0016 'International Tables Vol C Tables 4.2.6.8 and 6.1.1.4'
H H .0000 .0000 'International Tables Vol C Tables 4.2.6.8 and 6.1.1.4'
N N .0061 .0033 'International Tables Vol C Tables 4.2.6.8 and 6.1.1.4'
O O .0106 .0060 'International Tables Vol C Tables 4.2.6.8 and 6.1.1.4'
S S .1246 .1234 'International Tables Vol C Tables 4.2.6.8 and 6.1.1.4'

loop_
_geom_angle_atom_site_label_1
_geom_angle_atom_site_label_2
_geom_angle_atom_site_label_3
_geom_angle_site_symmetry_1
_geom_angle_site_symmetry_3
_geom_angle
C2 S1 C1 . . 100.16(17)
C2 S2 C3 . . 89.55(17)
C7 O1 C6 . . 113.0(3)
C4 O3 C5 . . 118.0(3)
C2 N1 N2 . . 110.0(3)
C3 N2 N1 . . 117.4(3)
C3 N2 C4 . . 123.2(3)
N1 N2 C4 . . 119.1(3)
C1 C1 S1 2_656 . 115.8(2)
N1 C2 S1 . . 123.6(3)
N1 C2 S2 . . 116.7(3)
S1 C2 S2 . . 119.7(2)
O4 C3 N2 . . 128.2(3)
O4 C3 S2 . . 125.5(3)
N2 C3 S2 . . 106.3(2)
O2 C4 O3 . . 127.3(3)
O2 C4 N2 . . 123.1(3)
O3 C4 N2 . . 109.6(3)
O3 C5 C6 . . 108.3(3)
O1 C6 C5 . . 114.6(3)
O1 C7 C7 . 2_656 109.9(3)

loop_
_geom_bond_atom_site_label_1
_geom_bond_atom_site_label_2
_geom_bond_site_symmetry_2
_geom_bond_distance
_geom_bond_publ_flag
S1 C2 . 1.739(3) ?
S1 C1 . 1.800(3) ?
S2 C2 . 1.741(3) ?
S2 C3 . 1.785(4) ?
O1 C7 . 1.408(4) ?
O1 C6 . 1.414(4) ?
O2 C4 . 1.188(4) ?
O3 C4 . 1.307(4) ?
O3 C5 . 1.465(4) ?
O4 C3 . 1.193(4) ?
N1 C2 . 1.285(4) ?
N1 N2 . 1.399(3) ?
N2 C3 . 1.398(4) ?
N2 C4 . 1.415(4) ?
C1 C1 2_656 1.514(6) ?
C5 C6 . 1.482(5) ?
C7 C7 2_656 1.504(7) ?

loop_
_geom_torsion_atom_site_label_1
_geom_torsion_atom_site_label_2
_geom_torsion_atom_site_label_3
_geom_torsion_atom_site_label_4
_geom_torsion_site_symmetry_4
_geom_torsion
C2 N1 N2 C3 . -.1(4)
C2 N1 N2 C4 . -174.3(3)
C2 S1 C1 C1 2_656 73.3(3)
N2 N1 C2 S1 . -178.6(2)
N2 N1 C2 S2 . 1.0(4)
C1 S1 C2 N1 . 1.3(3)
C1 S1 C2 S2 . -178.3(2)
C3 S2 C2 N1 . -1.2(3)
C3 S2 C2 S1 . 178.4(2)
N1 N2 C3 O4 . 179.4(3)
C4 N2 C3 O4 . -6.6(6)
N1 N2 C3 S2 . -.7(4)
C4 N2 C3 S2 . 173.2(3)
C2 S2 C3 O4 . -179.1(3)
C2 S2 C3 N2 . 1.0(2)
C5 O3 C4 O2 . -2.3(6)
C5 O3 C4 N2 . 177.9(3)
C3 N2 C4 O2 . 7.6(5)
N1 N2 C4 O2 . -178.5(3)
C3 N2 C4 O3 . -172.6(3)
N1 N2 C4 O3 . 1.3(4)
C4 O3 C5 C6 . -134.8(3)
C7 O1 C6 C5 . 83.5(4)
O3 C5 C6 O1 . -73.2(4)
C6 O1 C7 C7 2_656 175.0(3)
